data_2103119
loop_
_publ_author_name
'Bevan, D. J. M.'
'Rossmanith, Elisabeth'
'Mylrea, Darren K.'
'Ness, Sharon E.'
'Taylor, Max R.'
'Cuff, Chris'

_publ_section_title
;
 On the structure of aragonite -- Lawrence Bragg revisited
;
_journal_coden_ASTM ASBSDK
_journal_issue 3
_journal_name_full
;
 Acta Crystallographica, Section B: Structural Science
;
_journal_page_first 448
_journal_page_last 456
_journal_paper_doi 10.1107/S0108768102003294
_journal_volume 58
_journal_year 2002
_chemical_formula_moiety 'Ca1 C1 O3'
_chemical_formula_structural 'Ca (C O3)'
_chemical_formula_sum 'C Ca O3'
_chemical_formula_weight 100.08
_chemical_name_common aragonite
_chemical_name_systematic 'calcium carbonate'
_space_group_IT_number 2
_space_group_name_Hall '-P 1'
_space_group_name_H-M_alt 'P -1'
_symmetry_cell_setting triclinic
_symmetry_space_group_name_Hall '-P 1'
_symmetry_space_group_name_H-M 'P -1'
_cell_angle_alpha 89.999(4)
_cell_angle_beta 90.012(5)
_cell_angle_gamma 89.996(4)
_cell_formula_units_Z 4
_cell_length_a 5.7394(4)
_cell_length_b 4.9616(2)
_cell_length_c 7.9700(5)
_cell_measurement_reflns_used 25
_cell_measurement_temperature 293
_cell_measurement_theta_max 39.1
_cell_measurement_theta_min 22.4
_cell_volume 226.96(2)
_computing_data_reduction 'xtal DIFDAT ABSORB ADDREF SORTRF'
_computing_molecular_graphics 'xtal PIG ORTEP'
_computing_publication_material 'xtal BONDLA CIFIO'
_computing_structure_refinement 'xtal LSLS'
_diffrn_measurement_device_type CAD4
_diffrn_measurement_method \q/2\q
_diffrn_radiation_type 'Mo K\a'
_diffrn_radiation_wavelength .71073
_diffrn_reflns_av_R_equivalents .02
_diffrn_reflns_limit_h_max 10
_diffrn_reflns_limit_h_min -10
_diffrn_reflns_limit_k_max 8
_diffrn_reflns_limit_k_min -8
_diffrn_reflns_limit_l_max 14
_diffrn_reflns_limit_l_min -14
_diffrn_reflns_number 5690
_diffrn_reflns_theta_max 39.92
_diffrn_standards_decay_% 0
_diffrn_standards_interval_time 120
_diffrn_standards_number 3
_exptl_absorpt_coefficient_mu 2.468
_exptl_absorpt_correction_T_max 0.730
_exptl_absorpt_correction_T_min 0.675
_exptl_absorpt_correction_type gaussian
_exptl_absorpt_process_details '(Davenport et al., 1995)'
_exptl_crystal_colour colourless
_exptl_crystal_density_diffrn 2.929
_exptl_crystal_density_meas ?
_exptl_crystal_description 'hexagonal prism'
_exptl_crystal_size_max 0.54
_exptl_crystal_size_mid 0.15
_exptl_crystal_size_min 0.13
_refine_diff_density_max 2.14
_refine_diff_density_min -1.89
_refine_ls_abs_structure_details none
_refine_ls_extinction_coef 87E1(6)
_refine_ls_extinction_method '(Becker & Coppens, 1975)'
_refine_ls_goodness_of_fit_ref 1.81
_refine_ls_matrix_type 'Full matrix'
_refine_ls_number_parameters 32
_refine_ls_number_reflns 2750
_refine_ls_R_factor_gt 0.026
_refine_ls_shift/su_max .0007
_refine_ls_structure_factor_coef Fsqd
_refine_ls_weighting_details ' w = 1/[\s^2^(F~o~^2^) + (0.04F~o~^2^)^2^]^1/2^'
_refine_ls_weighting_scheme calc
_refine_ls_wR_factor_ref 0.056
_reflns_number_gt 2750
_reflns_number_total 2794
_reflns_threshold_expression 'Fsqd > 0'
_cod_data_source_file br0111.cif
_cod_depositor_comments
;
The following automatic conversions were performed:
'_exptl_absorpt_correction_type' value 'Gaussian' changed to 'gaussian'
according to '/home/saulius/struct/CIF-dictionaries/cif_core.dic'
dictionary named 'cif_core.dic' version 2.4.1 from 2010-06-29.

Automatic conversion script
Id: cif_fix_enum 1527 2010-12-29 10:47:43Z saulius 
;
_cod_original_formula_sum 'C1 Ca1 O3'
_cod_database_code 2103119

loop_
_symmetry_equiv_pos_as_xyz
+x,+y,+z
-x,-y,-z

loop_
_atom_site_label
_atom_site_fract_x
_atom_site_fract_y
_atom_site_fract_z
_atom_site_U_iso_or_equiv
_atom_site_adp_type
_atom_site_occupancy
Ca1 .74101(3) .24923(5) .58465(2) .008421(18) Uani 1.00000
Ca2 .23969(3) .24995(5) .91478(2) .007976(18) Uani 1.00000
C1 .41592(16) .7540(2) .76281(10) .00583(8) Uani 1.00000
C2 .91378(16) .7482(2) .73876(10) .01006(9) Uani 1.00000
O1 .40398(12) .7519(2) .92178(8) .01237(8) Uani 1.00000
O2 .90486(12) .7500(2) .57719(8) .01184(8) Uani 1.00000
O3 .4128(2) .52529(17) .68209(10) .01140(8) Uani 1.00000
O4 .9109(2) .97523(17) .81800(10) .01231(9) Uani 1.00000
O5 .41298(18) .97498(16) .68004(10) .00951(8) Uani 1.00000
O6 .91495(18) .52853(15) .82219(9) .01270(9) Uani 1.00000

loop_
_atom_site_aniso_label
_atom_site_aniso_U_11
_atom_site_aniso_U_22
_atom_site_aniso_U_33
_atom_site_aniso_U_12
_atom_site_aniso_U_13
_atom_site_aniso_U_23
Ca1 .00775 .00883 .00823 .00018 -.00042 .00001
Ca2 .00770 .00886 .00827 .00014 -.00089 .00002
C1 .00562 .00814 .00955 .00012 -.00066 -.00024
C2 .00561 .00815 .00979 .00005 -.00069 .00008
O1 .01227 .01702 .00786 .00011 -.00115 -.00024
O2 .01222 .01733 .00781 .00013 -.00003 .00024
O3 .01243 .00842 .01373 .00026 .00033 -.00260
O4 .01265 .00818 .01348 -.00007 -.00187 -.00296
O5 .01254 .00848 .01406 .00004 .00055 .00294
O6 .01262 .00799 .01371 .00034 -.00178 .00269

loop_
_atom_type_symbol
_atom_type_scat_dispersion_real
_atom_type_scat_dispersion_imag
_atom_type_scat_source
Ca .203 .306 'Int. Tables Vol IV Tables 2.2B and 2.3.1'
C .002 .002 'Int. Tables Vol IV Tables 2.2B and 2.3.1'
O .008 .006 'Int. Tables Vol IV Tables 2.2B and 2.3.1'

loop_
_geom_angle_atom_site_label_1
_geom_angle_atom_site_label_2
_geom_angle_atom_site_label_3
_geom_angle_site_symmetry_1
_geom_angle_site_symmetry_3
_geom_angle
_geom_angle_publ_flag
O2 Ca1 O3 . . 75.94(3) ?
O2 Ca1 O6 . . 50.94(2) ?
O2 Ca1 O2 . '1 545' 138.40(3) ?
O2 Ca1 O4 . '1 545' 112.76(3) ?
O2 Ca1 O5 . '1 545' 143.14(3) ?
O2 Ca1 O3 . '2 666' 72.22(3) ?
O2 Ca1 O5 . '2 666' 120.89(2) ?
O2 Ca1 O2 . '2 766' 71.79(3) ?
O3 Ca1 O6 . . 76.25(3) ?
O3 Ca1 O2 . '1 545' 143.20(3) ?
O3 Ca1 O4 . '1 545' 111.53(3) ?
O3 Ca1 O5 . '1 545' 67.73(3) ?
O3 Ca1 O3 . '2 666' 75.78(3) ?
O3 Ca1 O5 . '2 666' 103.88(3) ?
O3 Ca1 O2 . '2 766' 144.73(3) ?
O6 Ca1 O2 . '1 545' 112.70(3) ?
O6 Ca1 O4 . '1 545' 65.85(3) ?
O6 Ca1 O5 . '1 545' 111.91(3) ?
O6 Ca1 O3 . '2 666' 120.94(3) ?
O6 Ca1 O5 . '2 666' 171.74(3) ?
O6 Ca1 O2 . '2 766' 93.81(3) ?
O2 Ca1 O4 '1 545' '1 545' 50.98(2) ?
O2 Ca1 O5 '1 545' '1 545' 76.11(3) ?
O2 Ca1 O3 '1 545' '2 666' 120.81(2) ?
O2 Ca1 O5 '1 545' '2 666' 72.29(3) ?
O2 Ca1 O2 '1 545' '2 766' 71.94(3) ?
O4 Ca1 O5 '1 545' '1 545' 76.48(3) ?
O4 Ca1 O3 '1 545' '2 666' 171.70(3) ?
O4 Ca1 O5 '1 545' '2 666' 120.95(3) ?
O4 Ca1 O2 '1 545' '2 766' 94.03(3) ?
O5 Ca1 O3 '1 545' '2 666' 103.66(3) ?
O5 Ca1 O5 '1 545' '2 666' 75.34(3) ?
O5 Ca1 O2 '1 545' '2 766' 144.88(3) ?
O3 Ca1 O5 '2 666' '2 666' 51.86(3) ?
O3 Ca1 O2 '2 666' '2 766' 81.10(3) ?
O5 Ca1 O2 '2 666' '2 766' 81.35(3) ?
O1 Ca2 O3 . . 50.66(2) ?
O1 Ca2 O4 . '1 445' 143.01(3) ?
O1 Ca2 O6 . '1 455' 75.32(3) ?
O1 Ca2 O1 . '1 545' 138.31(2) ?
O1 Ca2 O5 . '1 545' 112.46(3) ?
O1 Ca2 O1 . '2 667' 72.16(3) ?
O1 Ca2 O4 . '2 667' 120.73(2) ?
O1 Ca2 O6 . '2 667' 72.57(2) ?
O3 Ca2 O4 . '1 445' 112.03(3) ?
O3 Ca2 O6 . '1 455' 76.70(3) ?
O3 Ca2 O1 . '1 545' 112.53(3) ?
O3 Ca2 O5 . '1 545' 65.77(3) ?
O3 Ca2 O1 . '2 667' 93.73(3) ?
O3 Ca2 O4 . '2 667' 171.16(3) ?
O3 Ca2 O6 . '2 667' 121.02(3) ?
O4 Ca2 O6 '1 445' '1 455' 68.36(3) ?
O4 Ca2 O1 '1 445' '1 545' 76.21(3) ?
O4 Ca2 O5 '1 445' '1 545' 76.67(3) ?
O4 Ca2 O1 '1 445' '2 667' 144.67(3) ?
O4 Ca2 O4 '1 445' '2 667' 76.04(3) ?
O4 Ca2 O6 '1 445' '2 667' 103.43(3) ?
O6 Ca2 O1 '1 455' '1 545' 144.04(3) ?
O6 Ca2 O5 '1 455' '1 545' 112.61(3) ?
O6 Ca2 O1 '1 455' '2 667' 144.15(3) ?
O6 Ca2 O4 '1 455' '2 667' 103.99(3) ?
O6 Ca2 O6 '1 455' '2 667' 74.67(3) ?
O1 Ca2 O5 '1 545' '1 545' 50.90(2) ?
O1 Ca2 O1 '1 545' '2 667' 71.61(3) ?
O1 Ca2 O4 '1 545' '2 667' 72.22(3) ?
O1 Ca2 O6 '1 545' '2 667' 120.92(2) ?
O5 Ca2 O1 '1 545' '2 667' 93.66(3) ?
O5 Ca2 O4 '1 545' '2 667' 121.03(3) ?
O5 Ca2 O6 '1 545' '2 667' 171.73(3) ?
O1 Ca2 O4 '2 667' '2 667' 80.56(3) ?
O1 Ca2 O6 '2 667' '2 667' 81.51(3) ?
O4 Ca2 O6 '2 667' '2 667' 51.70(3) ?
O1 C1 O3 . . 119.00(10) yes
O1 C1 O5 . . 121.38(10) yes
O3 C1 O5 . . 119.40(8) yes
O2 C2 O4 . . 118.82(10) yes
O2 C2 O6 . . 121.77(10) yes
O4 C2 O6 . . 119.34(8) yes
Ca2 O1 C1 . . 90.33(7) ?
Ca2 O1 Ca2 . '1 565' 138.31(3) ?
Ca2 O1 Ca2 . '2 667' 107.84(4) ?
C1 O1 Ca2 . '1 565' 89.47(7) ?
C1 O1 Ca2 . '2 667' 119.39(6) ?
Ca2 O1 Ca2 '1 565' '2 667' 108.39(4) ?
Ca1 O2 C2 . . 89.15(7) ?
Ca1 O2 Ca1 . '1 565' 138.40(3) ?
Ca1 O2 Ca1 . '2 766' 108.21(4) ?
C2 O2 Ca1 . '1 565' 89.89(7) ?
C2 O2 Ca1 . '2 766' 120.13(6) ?
Ca1 O2 Ca1 '1 565' '2 766' 108.06(4) ?
Ca1 O3 Ca2 . . 103.53(3) ?
Ca1 O3 C1 . . 129.10(8) ?
Ca1 O3 Ca1 . '2 666' 104.22(3) ?
Ca2 O3 C1 . . 96.58(6) ?
Ca2 O3 Ca1 . '2 666' 135.69(5) ?
C1 O3 Ca1 . '2 666' 91.96(6) ?
C2 O4 Ca1 . '1 565' 96.64(6) ?
C2 O4 Ca2 . '1 665' 128.95(8) ?
C2 O4 Ca2 . '2 667' 91.75(6) ?
Ca1 O4 Ca2 '1 565' '1 665' 103.39(3) ?
Ca1 O4 Ca2 '1 565' '2 667' 136.50(5) ?
Ca2 O4 Ca2 '1 665' '2 667' 103.96(3) ?
C1 O5 Ca1 . '1 565' 128.85(8) ?
C1 O5 Ca2 . '1 565' 94.96(6) ?
C1 O5 Ca1 . '2 666' 93.28(6) ?
Ca1 O5 Ca2 '1 565' '1 565' 103.51(3) ?
Ca1 O5 Ca1 '1 565' '2 666' 104.66(3) ?
Ca2 O5 Ca1 '1 565' '2 666' 135.68(4) ?
Ca1 O6 C2 . . 94.31(6) ?
Ca1 O6 Ca2 . '1 655' 102.48(3) ?
Ca1 O6 Ca2 . '2 667' 135.61(4) ?
C2 O6 Ca2 . '1 655' 130.27(8) ?
C2 O6 Ca2 . '2 667' 93.38(6) ?
Ca2 O6 Ca2 '1 655' '2 667' 105.33(3) ?

loop_
_geom_bond_atom_site_label_1
_geom_bond_atom_site_label_2
_geom_bond_site_symmetry_2
_geom_bond_distance
_geom_bond_publ_flag
Ca1 O2 . 2.6572(11) yes
Ca1 O3 . 2.4553(10) yes
Ca1 O6 . 2.5496(8) yes
Ca1 O2 '1 545' 2.6503(11) yes
Ca1 O4 '1 545' 2.5013(9) yes
Ca1 O5 '1 545' 2.4444(10) yes
Ca1 O3 '2 666' 2.5592(9) yes
Ca1 O5 '2 666' 2.5433(9) yes
Ca1 O2 '2 766' 2.4074(7) yes
Ca2 O1 . 2.6638(11) yes
Ca2 O3 . 2.5086(9) yes
Ca2 O4 '1 445' 2.4524(10) yes
Ca2 O6 '1 455' 2.4347(10) yes
Ca2 O1 '1 545' 2.6453(11) yes
Ca2 O5 '1 545' 2.5202(9) yes
Ca2 O1 '2 667' 2.4245(7) yes
Ca2 O4 '2 667' 2.5557(9) yes
Ca2 O6 '2 667' 2.5281(8) yes
C1 O1 . 1.2690(10) yes
C1 O3 . 1.3044(13) yes
C1 O5 . 1.2798(13) yes
C2 O2 . 1.2888(10) yes
C2 O4 . 1.2917(14) yes
C2 O6 . 1.2766(13) yes
